data_2019678
loop_
_publ_author_name
'Hori, Akiko'
'Nakajima, Kyosuke'
'Yuge, Hidetaka'

_publ_section_title
;
 Three <i>p</i>-xylene-solvated pseudopolymorphs of
 bis[1,3-bis(pentafluorophenyl)propane-1,3-dionato]copper(II)
;
_journal_coeditor_code SK3552
_journal_issue 10
_journal_name_full 'Acta Crystallographica Section C'
_journal_page_first 960
_journal_page_last 964
_journal_paper_doi 10.1107/S2053229614020294
_journal_volume 70
_journal_year 2014
_chemical_formula_iupac '[Cu (C15 H F10 O2)2], 4C8 H10'
_chemical_formula_moiety 'C30 H2 Cu F20 O4, 4(C8 H10)'
_chemical_formula_sum 'C62 H42 Cu F20 O4'
_chemical_formula_weight 1294.49
_chemical_name_systematic
'Bis[1,3-bis(pentafluorophenyl)propane-1,3-dionato-\k^2^<i>O</i>,<i>O</i>']copper(II) <i>p</i>-xylene tetrasolvate'
_space_group_crystal_system monoclinic
_space_group_IT_number 7
_space_group_name_Hall 'P -2yac'
_space_group_name_H-M_alt 'P 1 n 1'
_symmetry_space_group_name_Hall 'P -2yac'
_symmetry_space_group_name_H-M 'P 1 n 1'
_atom_sites_solution_hydrogens geom
_atom_sites_solution_primary direct
_cell_angle_alpha 90
_cell_angle_beta 108.0612(13)
_cell_angle_gamma 90
_cell_formula_units_Z 2
_cell_length_a 13.8034(16)
_cell_length_b 14.2545(17)
_cell_length_c 14.9313(17)
_cell_measurement_reflns_used 8297
_cell_measurement_temperature 100
_cell_measurement_theta_max 27.0105
_cell_measurement_theta_min 2.2644
_cell_volume 2793.1(6)
_computing_cell_refinement 'SAINT (Bruker, 2013)'
_computing_data_collection 'APEX2 (Bruker, 2013)'
_computing_data_reduction 'SAINT (Bruker, 2013)'
_computing_molecular_graphics 'SHELXTL (Sheldrick, 2008)'
_computing_publication_material '<i>Generate Report</i> (Bruker, 2013)'
_computing_structure_refinement 'SHELXL2013 (Sheldrick, 2013)'
_computing_structure_solution 'SHELXS97 (Sheldrick, 2008)'
_diffrn_ambient_temperature 100
_diffrn_detector_area_resol_mean 8.3333
_diffrn_measured_fraction_theta_full 0.999
_diffrn_measured_fraction_theta_max 0.997
_diffrn_measurement_device_type 'Bruker D8 goniometer'
_diffrn_measurement_method 'omega scans'
_diffrn_radiation_type MoK\a
_diffrn_radiation_wavelength 0.71073
_diffrn_reflns_av_R_equivalents 0.0343
_diffrn_reflns_limit_h_max 17
_diffrn_reflns_limit_h_min -17
_diffrn_reflns_limit_k_max 18
_diffrn_reflns_limit_k_min -18
_diffrn_reflns_limit_l_max 19
_diffrn_reflns_limit_l_min -19
_diffrn_reflns_number 31741
_diffrn_reflns_theta_full 25.242
_diffrn_reflns_theta_max 27.484
_diffrn_reflns_theta_min 2.264
_exptl_absorpt_coefficient_mu 0.507
_exptl_absorpt_correction_T_max 0.95
_exptl_absorpt_correction_T_min 0.91
_exptl_absorpt_correction_type multi-scan
_exptl_absorpt_process_details '(SADABS; Bruker, 2013)'
_exptl_crystal_colour green
_exptl_crystal_density_diffrn 1.539
_exptl_crystal_density_method 'not measured'
_exptl_crystal_description block
_exptl_crystal_F_000 1310
_exptl_crystal_size_max 0.220
_exptl_crystal_size_mid 0.150
_exptl_crystal_size_min 0.100
_refine_diff_density_max 0.370
_refine_diff_density_min -0.386
_refine_ls_abs_structure_details
;
Refined as an inversion twin; 6303 Bijvoet pairs (Parsons <i>et al.</i>,
2013)
;
_refine_ls_abs_structure_Flack 0.494(13)
_refine_ls_extinction_method none
_refine_ls_goodness_of_fit_ref 1.026
_refine_ls_hydrogen_treatment constr
_refine_ls_matrix_type full
_refine_ls_number_parameters 793
_refine_ls_number_reflns 12693
_refine_ls_number_restraints 2
_refine_ls_restrained_S_all 1.026
_refine_ls_R_factor_all 0.0552
_refine_ls_R_factor_gt 0.0395
_refine_ls_shift/su_max 0.001
_refine_ls_shift/su_mean 0.000
_refine_ls_structure_factor_coef Fsqd
_refine_ls_weighting_details 'w=1/[\s^2^(Fo^2^)+(0.0440P)^2^+0.2568P] where P=(Fo^2^+2Fc^2^)/3'
_refine_ls_weighting_scheme calc
_refine_ls_wR_factor_gt 0.0857
_refine_ls_wR_factor_ref 0.0927
_reflns_number_gt 10311
_reflns_number_total 12693
_reflns_threshold_expression I>2\s(I)
_cod_data_source_file sk3552sup1.cif
_cod_data_source_block III
_cod_depositor_comments 'Adding full bibliography for 2019676--2019678.cif.'
_cod_database_code 2019678
_cod_database_fobs_code 2019678
_shelx_space_group_comment
;
The symmetry employed for this shelxl refinement is uniquely defined
by the following loop, which should always be used as a source of
symmetry information in preference to the above space-group names.
They are only intended as comments.
;
_shelx_estimated_absorpt_t_min 0.897
_shelx_estimated_absorpt_t_max 0.951

loop_
_space_group_symop_operation_xyz
'x, y, z'
'x+1/2, -y, z+1/2'

loop_
_atom_site_type_symbol
_atom_site_label
_atom_site_fract_x
_atom_site_fract_y
_atom_site_fract_z
_atom_site_U_iso_or_equiv
_atom_site_adp_type
_atom_site_calc_flag
_atom_site_occupancy
Cu Cu1 0.17563(6) 0.75464(4) 0.19831(6) 0.02026(11) Uani d 1
O O1 0.1062(3) 0.8731(2) 0.1724(2) 0.0205(7) Uani d 1
O O2 0.2610(3) 0.7822(2) 0.1220(2) 0.0226(7) Uani d 1
O O3 0.2451(3) 0.63676(19) 0.2239(2) 0.0219(7) Uani d 1
O O4 0.0897(2) 0.7262(2) 0.2742(2) 0.0215(7) Uani d 1
C C1 -0.0458(4) 1.0168(3) 0.1043(4) 0.0246(11) Uani d 1
C C2 -0.1050(4) 1.0953(3) 0.0999(4) 0.0276(11) Uani d 1
C C3 -0.0621(4) 1.1826(3) 0.1042(4) 0.0304(12) Uani d 1
C C4 0.0391(4) 1.1907(3) 0.1087(4) 0.0303(12) Uani d 1
C C5 0.0955(4) 1.1111(3) 0.1107(4) 0.0253(11) Uani d 1
C C6 0.0562(4) 1.0217(3) 0.1088(3) 0.0198(10) Uani d 1
C C7 0.1192(4) 0.9343(3) 0.1152(3) 0.0194(10) Uani d 1
C C8 0.1838(4) 0.9277(3) 0.0602(3) 0.0206(10) Uani d 1
H H8 0.1817 0.9754 0.0152 0.025 Uiso calc 1
C C9 0.2517(4) 0.8529(3) 0.0690(3) 0.0192(11) Uani d 1
C C10 0.3214(4) 0.8542(3) 0.0087(4) 0.0196(11) Uani d 1
C C11 0.4261(4) 0.8650(3) 0.0487(4) 0.0270(11) Uani d 1
C C12 0.4907(4) 0.8627(3) -0.0053(4) 0.0298(11) Uani d 1
C C13 0.4523(4) 0.8471(3) -0.0994(4) 0.0271(12) Uani d 1
C C14 0.3492(4) 0.8356(3) -0.1415(4) 0.0297(11) Uani d 1
C C15 0.2850(4) 0.8402(3) -0.0871(4) 0.0256(11) Uani d 1
C C16 0.3974(4) 0.4942(3) 0.2927(3) 0.0229(10) Uani d 1
C C17 0.4566(4) 0.4159(4) 0.2940(4) 0.0285(12) Uani d 1
C C18 0.4146(4) 0.3288(3) 0.2882(4) 0.0286(12) Uani d 1
C C19 0.3136(5) 0.3185(3) 0.2816(4) 0.0289(12) Uani d 1
C C20 0.2548(4) 0.3976(3) 0.2809(3) 0.0229(11) Uani d 1
C C21 0.2948(4) 0.4874(3) 0.2850(3) 0.0198(10) Uani d 1
C C22 0.2317(3) 0.5739(3) 0.2786(3) 0.0192(10) Uani d 1
C C23 0.1634(4) 0.5788(3) 0.3309(3) 0.0228(11) Uani d 1
H H23 0.1622 0.5285 0.3723 0.027 Uiso calc 1
C C24 0.0976(4) 0.6535(3) 0.3252(3) 0.0185(10) Uani d 1
C C25 0.0242(4) 0.6498(3) 0.3815(4) 0.0188(10) Uani d 1
C C26 -0.0789(4) 0.6637(3) 0.3400(3) 0.0239(10) Uani d 1
C C27 -0.1470(4) 0.6624(3) 0.3908(4) 0.0282(12) Uani d 1
C C28 -0.1117(4) 0.6480(3) 0.4865(4) 0.0302(13) Uani d 1
C C29 -0.0102(4) 0.6333(3) 0.5295(4) 0.0334(13) Uani d 1
C C30 0.0561(4) 0.6337(3) 0.4770(4) 0.0282(12) Uani d 1
C C31 0.9933(4) 0.8872(3) 0.5385(4) 0.0338(13) Uani d 1
C C32 1.0225(4) 0.8861(3) 0.4584(4) 0.0346(13) Uani d 1
H H32 1.0928 0.8797 0.4644 0.042 Uiso calc 1
C C33 0.9536(4) 0.8941(3) 0.3703(4) 0.0362(14) Uani d 1
H H33 0.9774 0.8936 0.3170 0.043 Uiso calc 1
C C34 0.8499(4) 0.9029(3) 0.3566(4) 0.0325(12) Uani d 1
C C35 0.8190(4) 0.9030(3) 0.4379(4) 0.0351(14) Uani d 1
H H35 0.7486 0.9089 0.4315 0.042 Uiso calc 1
C C36 0.8882(4) 0.8948(4) 0.5268(4) 0.0361(14) Uani d 1
H H36 0.8650 0.8943 0.5804 0.043 Uiso calc 1
C C37 1.0683(5) 0.8783(5) 0.6344(4) 0.0561(16) Uani d 1
H H37A 1.1084 0.8209 0.6378 0.084 Uiso calc 1
H H37B 1.0321 0.8754 0.6813 0.084 Uiso calc 1
H H37C 1.1139 0.9328 0.6472 0.084 Uiso calc 1
C C38 0.7730(5) 0.9103(4) 0.2582(4) 0.0531(15) Uani d 1
H H38A 0.7904 0.9640 0.2252 0.080 Uiso calc 1
H H38B 0.7045 0.9190 0.2634 0.080 Uiso calc 1
H H38C 0.7748 0.8527 0.2230 0.080 Uiso calc 1
C C39 0.9941(4) 0.3827(3) 0.5314(4) 0.0335(12) Uani d 1
C C40 1.0280(4) 0.3933(3) 0.4545(4) 0.0323(13) Uani d 1
H H40 1.0991 0.3915 0.4633 0.039 Uiso calc 1
C C41 0.9618(4) 0.4066(3) 0.3654(4) 0.0309(13) Uani d 1
H H41 0.9884 0.4129 0.3141 0.037 Uiso calc 1
C C42 0.8585(4) 0.4109(3) 0.3484(4) 0.0312(12) Uani d 1
C C43 0.8225(4) 0.4007(3) 0.4255(4) 0.0341(13) Uani d 1
H H43 0.7513 0.4041 0.4162 0.041 Uiso calc 1
C C44 0.8889(5) 0.3856(3) 0.5160(4) 0.0363(14) Uani d 1
H H44 0.8627 0.3773 0.5673 0.044 Uiso calc 1
C C45 1.0682(5) 0.3667(4) 0.6277(4) 0.0542(16) Uani d 1
H H45A 1.1102 0.3116 0.6265 0.081 Uiso calc 1
H H45B 1.0307 0.3563 0.6728 0.081 Uiso calc 1
H H45C 1.1121 0.4220 0.6468 0.081 Uiso calc 1
C C46 0.7858(4) 0.4263(4) 0.2498(4) 0.0495(15) Uani d 1
H H46A 0.8170 0.4690 0.2153 0.074 Uiso calc 1
H H46B 0.7222 0.4538 0.2538 0.074 Uiso calc 1
H H46C 0.7712 0.3661 0.2166 0.074 Uiso calc 1
C C47 0.8846(5) 0.6716(4) 0.0277(4) 0.0358(13) Uani d 1
C C48 0.8805(5) 0.5767(4) 0.0453(4) 0.0378(13) Uani d 1
H H48 0.8204 0.5517 0.0545 0.045 Uiso calc 1
C C49 0.9605(5) 0.5173(4) 0.0502(4) 0.0390(14) Uani d 1
H H49 0.9547 0.4526 0.0631 0.047 Uiso calc 1
C C50 1.0498(4) 0.5505(4) 0.0365(4) 0.0315(12) Uani d 1
C C51 1.0546(5) 0.6454(3) 0.0190(4) 0.0327(13) Uani d 1
H H51 1.1146 0.6702 0.0096 0.039 Uiso calc 1
C C52 0.9746(4) 0.7053(4) 0.0150(4) 0.0343(13) Uani d 1
H H52 0.9809 0.7702 0.0034 0.041 Uiso calc 1
C C53 0.7969(5) 0.7352(4) 0.0211(5) 0.0483(16) Uani d 1
H H53A 0.7373 0.7142 -0.0301 0.073 Uiso calc 1
H H53B 0.8146 0.7993 0.0084 0.073 Uiso calc 1
H H53C 0.7811 0.7338 0.0807 0.073 Uiso calc 1
C C54 1.1362(5) 0.4856(4) 0.0369(4) 0.0400(14) Uani d 1
H H54A 1.1363 0.4317 0.0776 0.060 Uiso calc 1
H H54B 1.2010 0.5193 0.0608 0.060 Uiso calc 1
H H54C 1.1274 0.4638 -0.0273 0.060 Uiso calc 1
C C55 0.2947(4) 0.9636(3) 0.3611(4) 0.0280(11) Uani d 1
C C56 0.2916(4) 0.8675(3) 0.3757(4) 0.0291(12) Uani d 1
H H56 0.2331 0.8405 0.3861 0.035 Uiso calc 1
C C57 0.3736(4) 0.8102(3) 0.3754(4) 0.0308(12) Uani d 1
H H57 0.3703 0.7448 0.3859 0.037 Uiso calc 1
C C58 0.4600(4) 0.8478(3) 0.3599(4) 0.0328(13) Uani d 1
C C59 0.4625(5) 0.9432(4) 0.3456(4) 0.0367(13) Uani d 1
H H59 0.5213 0.9703 0.3359 0.044 Uiso calc 1
C C60 0.3810(4) 1.0008(4) 0.3452(4) 0.0330(12) Uani d 1
H H60 0.3844 1.0662 0.3339 0.040 Uiso calc 1
C C61 0.2069(4) 1.0250(3) 0.3634(4) 0.0327(12) Uani d 1
H H61A 0.1428 0.9964 0.3254 0.049 Uiso calc 1
H H61B 0.2143 1.0869 0.3376 0.049 Uiso calc 1
H H61C 0.2065 1.0319 0.4285 0.049 Uiso calc 1
C C62 0.5494(5) 0.7846(4) 0.3603(5) 0.0468(15) Uani d 1
H H62A 0.5914 0.8160 0.3270 0.070 Uiso calc 1
H H62B 0.5235 0.7253 0.3286 0.070 Uiso calc 1
H H62C 0.5907 0.7720 0.4254 0.070 Uiso calc 1
F F1 -0.0914(2) 0.93329(19) 0.0973(2) 0.0348(7) Uani d 1
F F2 -0.2039(2) 1.0869(2) 0.0913(2) 0.0403(8) Uani d 1
F F3 -0.1187(3) 1.2595(2) 0.0991(3) 0.0432(9) Uani d 1
F F4 0.0791(3) 1.2761(2) 0.1088(3) 0.0471(9) Uani d 1
F F5 0.1939(2) 1.12306(18) 0.1152(2) 0.0368(8) Uani d 1
F F6 0.4650(2) 0.8798(2) 0.14101(19) 0.0451(8) Uani d 1
F F7 0.5910(2) 0.8735(2) 0.0352(2) 0.0522(9) Uani d 1
F F8 0.5146(3) 0.8429(2) -0.1535(2) 0.0403(8) Uani d 1
F F9 0.3125(2) 0.8195(3) -0.23473(19) 0.0515(8) Uani d 1
F F10 0.1851(2) 0.8272(3) -0.1294(2) 0.0497(8) Uani d 1
F F11 0.4428(2) 0.57798(19) 0.3023(2) 0.0344(7) Uani d 1
F F12 0.5569(2) 0.4255(2) 0.3068(2) 0.0391(8) Uani d 1
F F13 0.4723(3) 0.25216(19) 0.2916(3) 0.0463(10) Uani d 1
F F14 0.2723(3) 0.2329(2) 0.2774(3) 0.0462(9) Uani d 1
F F15 0.1571(2) 0.38428(18) 0.2744(2) 0.0342(7) Uani d 1
F F16 -0.1166(2) 0.6789(2) 0.24653(19) 0.0426(7) Uani d 1
F F17 -0.2469(2) 0.6749(2) 0.3476(2) 0.0486(8) Uani d 1
F F18 -0.1767(3) 0.6482(2) 0.5368(2) 0.0453(9) Uani d 1
F F19 0.0244(3) 0.6189(3) 0.6227(2) 0.0594(10) Uani d 1
F F20 0.1557(2) 0.6200(2) 0.5226(2) 0.0471(8) Uani d 1

loop_
_atom_site_aniso_label
_atom_site_aniso_U_11
_atom_site_aniso_U_22
_atom_site_aniso_U_33
_atom_site_aniso_U_12
_atom_site_aniso_U_13
_atom_site_aniso_U_23
Cu1 0.0261(2) 0.0175(2) 0.02174(19) 0.00388(18) 0.01416(15) 0.00478(18)
O1 0.0255(19) 0.0194(15) 0.0198(18) 0.0047(13) 0.0116(15) 0.0039(13)
O2 0.029(2) 0.0204(15) 0.0236(19) 0.0043(14) 0.0157(15) 0.0044(14)
O3 0.0265(19) 0.0197(15) 0.0239(19) 0.0026(12) 0.0143(15) 0.0050(13)
O4 0.0250(19) 0.0181(14) 0.0255(19) 0.0046(13) 0.0138(15) 0.0064(13)
C1 0.032(3) 0.022(2) 0.023(3) 0.0000(19) 0.013(2) 0.0006(18)
C2 0.023(3) 0.037(3) 0.024(3) 0.012(2) 0.010(2) 0.003(2)
C3 0.045(4) 0.024(2) 0.024(3) 0.018(2) 0.013(2) 0.003(2)
C4 0.041(3) 0.022(2) 0.027(3) 0.005(2) 0.010(2) 0.001(2)
C5 0.030(3) 0.023(2) 0.026(3) 0.0012(19) 0.012(2) 0.0016(19)
C6 0.023(3) 0.023(2) 0.016(3) 0.0036(18) 0.008(2) 0.0014(17)
C7 0.025(3) 0.0142(19) 0.018(2) -0.0035(17) 0.004(2) 0.0006(17)
C8 0.027(3) 0.018(2) 0.020(3) 0.0030(18) 0.011(2) 0.0040(17)
C9 0.021(3) 0.019(2) 0.018(3) -0.0019(17) 0.007(2) -0.0018(17)
C10 0.024(3) 0.015(2) 0.024(3) 0.0008(16) 0.013(2) 0.0017(17)
C11 0.030(3) 0.031(2) 0.021(2) 0.000(2) 0.011(2) -0.0011(19)
C12 0.023(3) 0.035(2) 0.034(3) 0.004(2) 0.013(2) 0.001(2)
C13 0.034(3) 0.027(2) 0.030(3) 0.001(2) 0.024(3) 0.0031(19)
C14 0.033(3) 0.039(3) 0.019(2) -0.001(2) 0.011(2) -0.001(2)
C15 0.023(3) 0.037(3) 0.018(2) -0.0060(19) 0.008(2) 0.0021(19)
C16 0.023(3) 0.028(2) 0.018(3) 0.0032(19) 0.007(2) 0.0034(19)
C17 0.028(3) 0.042(3) 0.016(3) 0.011(2) 0.007(2) 0.001(2)
C18 0.031(3) 0.035(3) 0.020(3) 0.019(2) 0.010(2) 0.004(2)
C19 0.047(3) 0.017(2) 0.027(3) 0.005(2) 0.016(2) 0.0041(19)
C20 0.023(3) 0.024(2) 0.024(3) 0.0049(18) 0.011(2) 0.0015(18)
C21 0.024(3) 0.021(2) 0.015(3) 0.0030(18) 0.008(2) 0.0028(17)
C22 0.016(2) 0.023(2) 0.019(3) 0.0032(17) 0.006(2) -0.0007(18)
C23 0.032(3) 0.017(2) 0.022(3) 0.0035(18) 0.013(2) 0.0070(18)
C24 0.023(3) 0.019(2) 0.016(3) -0.0013(17) 0.008(2) -0.0011(17)
C25 0.025(3) 0.0140(19) 0.020(3) 0.0019(17) 0.011(2) 0.0012(16)
C26 0.028(3) 0.023(2) 0.022(2) -0.0031(18) 0.010(2) -0.0020(18)
C27 0.019(3) 0.031(2) 0.037(3) 0.0004(19) 0.012(2) -0.003(2)
C28 0.034(3) 0.024(2) 0.045(4) 0.000(2) 0.031(3) 0.001(2)
C29 0.044(3) 0.040(3) 0.023(3) 0.005(2) 0.020(2) 0.010(2)
C30 0.026(3) 0.031(2) 0.030(3) 0.007(2) 0.013(2) 0.005(2)
C31 0.023(3) 0.030(2) 0.048(3) -0.006(2) 0.011(2) -0.001(2)
C32 0.029(3) 0.026(2) 0.054(4) -0.002(2) 0.022(3) 0.000(2)
C33 0.039(3) 0.026(3) 0.052(4) 0.000(2) 0.027(3) 0.001(2)
C34 0.036(3) 0.023(2) 0.042(3) 0.003(2) 0.018(3) 0.001(2)
C35 0.029(3) 0.029(3) 0.050(4) 0.002(2) 0.017(3) -0.008(2)
C36 0.031(3) 0.037(3) 0.046(4) -0.009(2) 0.021(3) -0.010(2)
C37 0.044(3) 0.074(4) 0.051(4) -0.016(3) 0.015(3) 0.005(3)
C38 0.046(3) 0.060(4) 0.051(4) 0.006(3) 0.012(3) 0.007(3)
C39 0.038(3) 0.021(2) 0.040(3) 0.003(2) 0.010(3) 0.000(2)
C40 0.023(3) 0.031(3) 0.045(4) 0.000(2) 0.013(3) 0.007(2)
C41 0.032(3) 0.025(2) 0.042(3) 0.002(2) 0.022(3) 0.005(2)
C42 0.034(3) 0.027(2) 0.037(3) 0.001(2) 0.018(2) 0.003(2)
C43 0.028(3) 0.031(3) 0.049(4) -0.002(2) 0.019(3) -0.005(2)
C44 0.049(4) 0.022(2) 0.047(4) 0.000(2) 0.030(3) 0.003(2)
C45 0.063(4) 0.058(4) 0.039(3) 0.003(3) 0.013(3) -0.003(3)
C46 0.031(3) 0.066(4) 0.050(4) 0.007(3) 0.010(3) 0.009(3)
C47 0.040(3) 0.041(3) 0.022(3) -0.005(2) 0.002(2) -0.007(2)
C48 0.030(3) 0.048(3) 0.035(3) -0.013(2) 0.010(3) -0.003(2)
C49 0.049(4) 0.035(3) 0.034(3) -0.012(2) 0.015(3) 0.004(2)
C50 0.038(3) 0.040(3) 0.015(3) -0.009(2) 0.006(2) 0.000(2)
C51 0.035(3) 0.040(3) 0.022(3) -0.013(2) 0.006(2) -0.002(2)
C52 0.041(3) 0.034(3) 0.024(3) -0.011(2) 0.006(2) -0.005(2)
C53 0.041(4) 0.059(4) 0.041(3) 0.003(3) 0.006(3) -0.010(3)
C54 0.051(4) 0.037(3) 0.031(3) -0.008(3) 0.013(3) 0.004(2)
C55 0.029(3) 0.035(3) 0.019(3) -0.006(2) 0.006(2) -0.0032(19)
C56 0.032(3) 0.035(3) 0.019(3) -0.007(2) 0.007(2) -0.005(2)
C57 0.040(3) 0.028(2) 0.022(3) -0.004(2) 0.007(2) -0.0059(19)
C58 0.029(3) 0.038(3) 0.030(3) -0.001(2) 0.008(2) -0.010(2)
C59 0.038(3) 0.041(3) 0.034(3) -0.008(2) 0.015(3) -0.005(2)
C60 0.034(3) 0.036(3) 0.029(3) -0.006(2) 0.010(2) 0.003(2)
C61 0.029(3) 0.036(3) 0.031(3) -0.001(2) 0.008(2) 0.000(2)
C62 0.042(4) 0.049(3) 0.053(4) -0.003(3) 0.020(3) -0.013(3)
F1 0.0287(17) 0.0303(15) 0.049(2) -0.0016(12) 0.0168(15) 0.0003(13)
F2 0.0270(18) 0.0545(19) 0.043(2) 0.0157(13) 0.0155(15) 0.0033(15)
F3 0.057(3) 0.0339(18) 0.042(2) 0.0280(14) 0.0208(19) 0.0054(13)
F4 0.068(3) 0.0177(14) 0.059(2) 0.0018(16) 0.0237(19) -0.0010(15)
F5 0.0349(19) 0.0228(14) 0.058(2) -0.0049(12) 0.0222(16) -0.0023(13)
F6 0.0291(16) 0.085(2) 0.0216(14) -0.0025(15) 0.0076(12) -0.0059(15)
F7 0.0211(15) 0.091(2) 0.0463(19) -0.0014(16) 0.0135(14) -0.0028(18)
F8 0.039(2) 0.0525(18) 0.041(2) 0.0020(14) 0.0307(16) 0.0015(14)
F9 0.0469(19) 0.091(2) 0.0217(15) -0.0092(17) 0.0177(14) -0.0082(16)
F10 0.0276(16) 0.096(2) 0.0263(16) -0.0127(16) 0.0096(12) -0.0107(16)
F11 0.0240(16) 0.0322(15) 0.049(2) -0.0036(12) 0.0148(14) -0.0014(14)
F12 0.0205(16) 0.065(2) 0.0341(18) 0.0129(14) 0.0110(14) -0.0022(15)
F13 0.058(3) 0.042(2) 0.041(2) 0.0328(15) 0.0189(19) 0.0037(13)
F14 0.057(2) 0.0180(14) 0.068(3) 0.0067(14) 0.025(2) 0.0039(15)
F15 0.0298(17) 0.0219(13) 0.056(2) -0.0019(12) 0.0207(15) -0.0001(13)
F16 0.0299(15) 0.072(2) 0.0256(15) 0.0038(15) 0.0079(12) 0.0014(15)
F17 0.0236(16) 0.071(2) 0.054(2) 0.0014(14) 0.0169(14) -0.0087(17)
F18 0.048(2) 0.0521(19) 0.053(2) 0.0003(14) 0.0421(19) 0.0033(15)
F19 0.061(2) 0.101(3) 0.0254(16) 0.0199(19) 0.0259(15) 0.0176(17)
F20 0.0312(17) 0.089(2) 0.0211(15) 0.0173(16) 0.0087(12) 0.0095(15)

loop_
_atom_type_symbol
_atom_type_description
_atom_type_scat_dispersion_real
_atom_type_scat_dispersion_imag
_atom_type_scat_source
C C 0.0033 0.0016 'International Tables Vol C Tables 4.2.6.8 and 6.1.1.4'
H H 0.0000 0.0000 'International Tables Vol C Tables 4.2.6.8 and 6.1.1.4'
O O 0.0106 0.0060 'International Tables Vol C Tables 4.2.6.8 and 6.1.1.4'
F F 0.0171 0.0103 'International Tables Vol C Tables 4.2.6.8 and 6.1.1.4'
Cu Cu 0.3201 1.2651 'International Tables Vol C Tables 4.2.6.8 and 6.1.1.4'

loop_
_geom_angle_atom_site_label_1
_geom_angle_atom_site_label_2
_geom_angle_atom_site_label_3
_geom_angle
O3 Cu1 O2 86.38(14)
O3 Cu1 O1 179.80(19)
O2 Cu1 O1 93.42(13)
O3 Cu1 O4 93.40(14)
O2 Cu1 O4 179.57(18)
O1 Cu1 O4 86.80(13)
C7 O1 Cu1 125.0(3)
C9 O2 Cu1 125.0(3)
C22 O3 Cu1 126.0(3)
C24 O4 Cu1 124.9(3)
F1 C1 C2 117.5(5)
F1 C1 C6 119.6(4)
C2 C1 C6 122.7(4)
F2 C2 C3 119.9(4)
F2 C2 C1 120.4(5)
C3 C2 C1 119.6(5)
F3 C3 C2 120.5(5)
F3 C3 C4 119.9(5)
C2 C3 C4 119.6(4)
F4 C4 C5 121.4(5)
F4 C4 C3 119.2(4)
C5 C4 C3 119.4(5)
F5 C5 C4 117.0(4)
F5 C5 C6 120.0(4)
C4 C5 C6 123.1(5)
C5 C6 C1 115.6(4)
C5 C6 C7 123.1(4)
C1 C6 C7 121.2(4)
O1 C7 C8 126.8(4)
O1 C7 C6 114.3(4)
C8 C7 C6 118.8(4)
C7 C8 C9 122.0(4)
C7 C8 H8 119.0
C9 C8 H8 119.0
O2 C9 C8 127.0(5)
O2 C9 C10 115.1(4)
C8 C9 C10 117.9(4)
C15 C10 C11 117.3(5)
C15 C10 C9 121.6(5)
C11 C10 C9 121.0(5)
F6 C11 C12 118.9(5)
F6 C11 C10 119.6(4)
C12 C11 C10 121.5(5)
F7 C12 C13 120.3(5)
F7 C12 C11 120.1(5)
C13 C12 C11 119.6(5)
F8 C13 C12 120.6(5)
F8 C13 C14 118.8(5)
C12 C13 C14 120.6(5)
F9 C14 C13 119.9(5)
F9 C14 C15 120.9(5)
C13 C14 C15 119.3(5)
F10 C15 C10 120.1(4)
F10 C15 C14 118.1(5)
C10 C15 C14 121.7(5)
F11 C16 C17 117.7(5)
F11 C16 C21 120.3(4)
C17 C16 C21 122.0(5)
F12 C17 C18 120.1(4)
F12 C17 C16 119.9(5)
C18 C17 C16 119.9(5)
F13 C18 C17 120.2(5)
F13 C18 C19 119.5(5)
C17 C18 C19 120.3(4)
F14 C19 C18 120.6(4)
F14 C19 C20 120.0(5)
C18 C19 C20 119.5(5)
F15 C20 C19 117.5(4)
F15 C20 C21 120.9(4)
C19 C20 C21 121.7(5)
C16 C21 C20 116.7(4)
C16 C21 C22 120.4(4)
C20 C21 C22 122.8(4)
O3 C22 C23 125.7(4)
O3 C22 C21 115.3(4)
C23 C22 C21 119.0(4)
C24 C23 C22 123.1(4)
C24 C23 H23 118.5
C22 C23 H23 118.5
O4 C24 C23 126.7(5)
O4 C24 C25 114.6(4)
C23 C24 C25 118.7(4)
C30 C25 C26 116.3(5)
C30 C25 C24 122.0(5)
C26 C25 C24 121.6(5)
F16 C26 C25 120.1(4)
F16 C26 C27 117.4(4)
C25 C26 C27 122.5(5)
F17 C27 C28 120.0(5)
F17 C27 C26 120.6(5)
C28 C27 C26 119.4(5)
F18 C28 C29 120.4(5)
F18 C28 C27 120.0(5)
C29 C28 C27 119.6(5)
F19 C29 C28 119.7(5)
F19 C29 C30 120.4(5)
C28 C29 C30 119.9(5)
F20 C30 C25 119.8(5)
F20 C30 C29 117.9(5)
C25 C30 C29 122.3(5)
C32 C31 C36 117.4(6)
C32 C31 C37 122.0(5)
C36 C31 C37 120.5(5)
C33 C32 C31 122.0(5)
C33 C32 H32 119.0
C31 C32 H32 119.0
C32 C33 C34 121.8(6)
C32 C33 H33 119.1
C34 C33 H33 119.1
C33 C34 C35 116.7(6)
C33 C34 C38 121.7(5)
C35 C34 C38 121.6(5)
C36 C35 C34 121.7(6)
C36 C35 H35 119.2
C34 C35 H35 119.2
C35 C36 C31 120.3(6)
C35 C36 H36 119.8
C31 C36 H36 119.8
C31 C37 H37A 109.5
C31 C37 H37B 109.5
H37A C37 H37B 109.5
C31 C37 H37C 109.5
H37A C37 H37C 109.5
H37B C37 H37C 109.5
C34 C38 H38A 109.5
C34 C38 H38B 109.5
H38A C38 H38B 109.5
C34 C38 H38C 109.5
H38A C38 H38C 109.5
H38B C38 H38C 109.5
C40 C39 C44 117.7(6)
C40 C39 C45 120.7(5)
C44 C39 C45 121.7(6)
C39 C40 C41 121.8(5)
C39 C40 H40 119.1
C41 C40 H40 119.1
C42 C41 C40 121.8(5)
C42 C41 H41 119.1
C40 C41 H41 119.1
C41 C42 C43 117.3(5)
C41 C42 C46 121.6(5)
C43 C42 C46 121.2(5)
C44 C43 C42 121.4(5)
C44 C43 H43 119.3
C42 C43 H43 119.3
C43 C44 C39 120.0(5)
C43 C44 H44 120.0
C39 C44 H44 120.0
C39 C45 H45A 109.5
C39 C45 H45B 109.5
H45A C45 H45B 109.5
C39 C45 H45C 109.5
H45A C45 H45C 109.5
H45B C45 H45C 109.5
C42 C46 H46A 109.5
C42 C46 H46B 109.5
H46A C46 H46B 109.5
C42 C46 H46C 109.5
H46A C46 H46C 109.5
H46B C46 H46C 109.5
C48 C47 C52 116.9(5)
C48 C47 C53 121.8(6)
C52 C47 C53 121.3(5)
C49 C48 C47 122.2(5)
C49 C48 H48 118.9
C47 C48 H48 118.9
C48 C49 C50 121.1(5)
C48 C49 H49 119.5
C50 C49 H49 119.5
C51 C50 C49 117.0(5)
C51 C50 C54 121.2(5)
C49 C50 C54 121.8(5)
C52 C51 C50 121.9(5)
C52 C51 H51 119.0
C50 C51 H51 119.0
C51 C52 C47 120.9(5)
C51 C52 H52 119.6
C47 C52 H52 119.6
C47 C53 H53A 109.5
C47 C53 H53B 109.5
H53A C53 H53B 109.5
C47 C53 H53C 109.5
H53A C53 H53C 109.5
H53B C53 H53C 109.5
C50 C54 H54A 109.5
C50 C54 H54B 109.5
H54A C54 H54B 109.5
C50 C54 H54C 109.5
H54A C54 H54C 109.5
H54B C54 H54C 109.5
C56 C55 C60 118.2(5)
C56 C55 C61 120.4(5)
C60 C55 C61 121.4(5)
C55 C56 C57 120.7(5)
C55 C56 H56 119.6
C57 C56 H56 119.6
C58 C57 C56 120.9(5)
C58 C57 H57 119.6
C56 C57 H57 119.6
C59 C58 C57 118.0(5)
C59 C58 C62 121.5(5)
C57 C58 C62 120.4(5)
C58 C59 C60 121.6(5)
C58 C59 H59 119.2
C60 C59 H59 119.2
C59 C60 C55 120.5(5)
C59 C60 H60 119.7
C55 C60 H60 119.7
C55 C61 H61A 109.5
C55 C61 H61B 109.5
H61A C61 H61B 109.5
C55 C61 H61C 109.5
H61A C61 H61C 109.5
H61B C61 H61C 109.5
C58 C62 H62A 109.5
C58 C62 H62B 109.5
H62A C62 H62B 109.5
C58 C62 H62C 109.5
H62A C62 H62C 109.5
H62B C62 H62C 109.5

loop_
_geom_bond_atom_site_label_1
_geom_bond_atom_site_label_2
_geom_bond_distance
Cu1 O3 1.913(3)
Cu1 O2 1.917(3)
Cu1 O1 1.921(3)
Cu1 O4 1.921(3)
O1 C7 1.271(5)
O2 C9 1.263(5)
O3 C22 1.263(5)
O4 C24 1.270(5)
C1 F1 1.336(5)
C1 C2 1.375(7)
C1 C6 1.391(7)
C2 F2 1.336(6)
C2 C3 1.371(7)
C3 F3 1.333(5)
C3 C4 1.383(8)
C4 F4 1.337(6)
C4 C5 1.372(7)
C5 F5 1.349(6)
C5 C6 1.383(6)
C6 C7 1.505(6)
C7 C8 1.390(6)
C8 C9 1.399(6)
C8 H8 0.9500
C9 C10 1.508(7)
C10 C15 1.375(7)
C10 C11 1.390(7)
C11 F6 1.332(6)
C11 C12 1.375(7)
C12 F7 1.336(6)
C12 C13 1.358(8)
C13 F8 1.352(6)
C13 C14 1.375(8)
C14 F9 1.346(6)
C14 C15 1.377(7)
C15 F10 1.340(6)
C16 F11 1.336(5)
C16 C17 1.379(7)
C16 C21 1.388(7)
C17 F12 1.344(6)
C17 C18 1.362(7)
C18 F13 1.343(5)
C18 C19 1.374(8)
C19 F14 1.340(5)
C19 C20 1.388(7)
C20 F15 1.336(5)
C20 C21 1.388(6)
C21 C22 1.496(6)
C22 C23 1.400(6)
C23 C24 1.386(6)
C23 H23 0.9500
C24 C25 1.505(7)
C25 C30 1.376(7)
C25 C26 1.378(7)
C26 F16 1.348(5)
C26 C27 1.379(7)
C27 F17 1.340(6)
C27 C28 1.375(8)
C28 F18 1.337(6)
C28 C29 1.365(8)
C29 F19 1.340(6)
C29 C30 1.377(7)
C30 F20 1.346(6)
C31 C32 1.376(8)
C31 C36 1.410(7)
C31 C37 1.490(8)
C32 C33 1.368(8)
C32 H32 0.9500
C33 C34 1.387(8)
C33 H33 0.9500
C34 C35 1.406(8)
C34 C38 1.526(8)
C35 C36 1.379(8)
C35 H35 0.9500
C36 H36 0.9500
C37 H37A 0.9800
C37 H37B 0.9800
C37 H37C 0.9800
C38 H38A 0.9800
C38 H38B 0.9800
C38 H38C 0.9800
C39 C40 1.374(8)
C39 C44 1.399(8)
C39 C45 1.502(8)
C40 C41 1.375(8)
C40 H40 0.9500
C41 C42 1.370(7)
C41 H41 0.9500
C42 C43 1.396(8)
C42 C46 1.519(7)
C43 C44 1.395(8)
C43 H43 0.9500
C44 H44 0.9500
C45 H45A 0.9800
C45 H45B 0.9800
C45 H45C 0.9800
C46 H46A 0.9800
C46 H46B 0.9800
C46 H46C 0.9800
C47 C48 1.382(7)
C47 C52 1.399(8)
C47 C53 1.491(8)
C48 C49 1.375(8)
C48 H48 0.9500
C49 C50 1.394(8)
C49 H49 0.9500
C50 C51 1.384(7)
C50 C54 1.507(8)
C51 C52 1.381(8)
C51 H51 0.9500
C52 H52 0.9500
C53 H53A 0.9800
C53 H53B 0.9800
C53 H53C 0.9800
C54 H54A 0.9800
C54 H54B 0.9800
C54 H54C 0.9800
C55 C56 1.390(7)
C55 C60 1.391(7)
C55 C61 1.504(7)
C56 C57 1.396(7)
C56 H56 0.9500
C57 C58 1.390(8)
C57 H57 0.9500
C58 C59 1.379(7)
C58 C62 1.527(8)
C59 C60 1.391(8)
C59 H59 0.9500
C60 H60 0.9500
C61 H61A 0.9800
C61 H61B 0.9800
C61 H61C 0.9800
C62 H62A 0.9800
C62 H62B 0.9800
C62 H62C 0.9800

loop_
_geom_torsion_atom_site_label_1
_geom_torsion_atom_site_label_2
_geom_torsion_atom_site_label_3
_geom_torsion_atom_site_label_4
_geom_torsion
F1 C1 C2 F2 1.6(7)
C6 C1 C2 F2 176.8(5)
F1 C1 C2 C3 -178.2(5)
C6 C1 C2 C3 -3.0(8)
F2 C2 C3 F3 -0.5(7)
C1 C2 C3 F3 179.3(5)
F2 C2 C3 C4 -176.9(5)
C1 C2 C3 C4 2.9(8)
F3 C3 C4 F4 0.7(7)
C2 C3 C4 F4 177.1(5)
F3 C3 C4 C5 -177.7(5)
C2 C3 C4 C5 -1.3(8)
F4 C4 C5 F5 1.7(7)
C3 C4 C5 F5 -179.9(5)
F4 C4 C5 C6 -178.7(5)
C3 C4 C5 C6 -0.2(8)
F5 C5 C6 C1 179.8(4)
C4 C5 C6 C1 0.2(7)
F5 C5 C6 C7 2.4(7)
C4 C5 C6 C7 -177.2(5)
F1 C1 C6 C5 176.6(4)
C2 C1 C6 C5 1.5(7)
F1 C1 C6 C7 -6.0(7)
C2 C1 C6 C7 178.9(5)
Cu1 O1 C7 C8 0.8(7)
Cu1 O1 C7 C6 -179.3(3)
C5 C6 C7 O1 134.0(5)
C1 C6 C7 O1 -43.3(6)
C5 C6 C7 C8 -46.1(7)
C1 C6 C7 C8 136.6(5)
O1 C7 C8 C9 -6.4(8)
C6 C7 C8 C9 173.7(4)
Cu1 O2 C9 C8 5.0(7)
Cu1 O2 C9 C10 -174.2(3)
C7 C8 C9 O2 3.2(8)
C7 C8 C9 C10 -177.7(4)
O2 C9 C10 C15 108.7(5)
C8 C9 C10 C15 -70.5(6)
O2 C9 C10 C11 -68.1(5)
C8 C9 C10 C11 112.7(5)
C15 C10 C11 F6 179.3(4)
C9 C10 C11 F6 -3.8(6)
C15 C10 C11 C12 0.5(7)
C9 C10 C11 C12 177.5(4)
F6 C11 C12 F7 1.2(7)
C10 C11 C12 F7 179.9(4)
F6 C11 C12 C13 179.6(4)
C10 C11 C12 C13 -1.7(7)
F7 C12 C13 F8 -0.4(7)
C11 C12 C13 F8 -178.8(4)
F7 C12 C13 C14 179.7(5)
C11 C12 C13 C14 1.4(7)
F8 C13 C14 F9 0.7(7)
C12 C13 C14 F9 -179.5(4)
F8 C13 C14 C15 -179.7(4)
C12 C13 C14 C15 0.1(7)
C11 C10 C15 F10 178.5(4)
C9 C10 C15 F10 1.6(6)
C11 C10 C15 C14 1.0(7)
C9 C10 C15 C14 -175.9(4)
F9 C14 C15 F10 0.7(7)
C13 C14 C15 F10 -178.9(4)
F9 C14 C15 C10 178.3(4)
C13 C14 C15 C10 -1.3(7)
F11 C16 C17 F12 1.6(7)
C21 C16 C17 F12 -176.3(5)
F11 C16 C17 C18 177.5(5)
C21 C16 C17 C18 -0.4(7)
F12 C17 C18 F13 -2.6(7)
C16 C17 C18 F13 -178.5(5)
F12 C17 C18 C19 175.5(5)
C16 C17 C18 C19 -0.3(7)
F13 C18 C19 F14 -0.8(8)
C17 C18 C19 F14 -178.9(5)
F13 C18 C19 C20 178.1(4)
C17 C18 C19 C20 0.0(8)
F14 C19 C20 F15 -1.0(7)
C18 C19 C20 F15 -180.0(5)
F14 C19 C20 C21 -179.9(5)
C18 C19 C20 C21 1.1(8)
F11 C16 C21 C20 -176.4(4)
C17 C16 C21 C20 1.5(7)
F11 C16 C21 C22 5.5(7)
C17 C16 C21 C22 -176.6(4)
F15 C20 C21 C16 179.3(4)
C19 C20 C21 C16 -1.8(7)
F15 C20 C21 C22 -2.6(7)
C19 C20 C21 C22 176.2(5)
Cu1 O3 C22 C23 -0.1(7)
Cu1 O3 C22 C21 179.1(3)
C16 C21 C22 O3 43.8(6)
C20 C21 C22 O3 -134.2(5)
C16 C21 C22 C23 -136.9(5)
C20 C21 C22 C23 45.1(7)
O3 C22 C23 C24 3.2(8)
C21 C22 C23 C24 -176.1(4)
Cu1 O4 C24 C23 -4.9(7)
Cu1 O4 C24 C25 177.3(3)
C22 C23 C24 O4 -0.4(8)
C22 C23 C24 C25 177.4(4)
O4 C24 C25 C30 -128.2(5)
C23 C24 C25 C30 53.7(6)
O4 C24 C25 C26 50.7(6)
C23 C24 C25 C26 -127.3(5)
C30 C25 C26 F16 -179.3(4)
C24 C25 C26 F16 1.7(6)
C30 C25 C26 C27 0.4(6)
C24 C25 C26 C27 -178.6(4)
F16 C26 C27 F17 0.7(6)
C25 C26 C27 F17 -179.0(4)
F16 C26 C27 C28 -179.4(4)
C25 C26 C27 C28 0.9(7)
F17 C27 C28 F18 -1.2(7)
C26 C27 C28 F18 178.8(4)
F17 C27 C28 C29 178.6(4)
C26 C27 C28 C29 -1.4(7)
F18 C28 C29 F19 0.0(7)
C27 C28 C29 F19 -179.8(4)
F18 C28 C29 C30 -179.7(4)
C27 C28 C29 C30 0.5(7)
C26 C25 C30 F20 -179.6(4)
C24 C25 C30 F20 -0.6(6)
C26 C25 C30 C29 -1.3(7)
C24 C25 C30 C29 177.8(4)
F19 C29 C30 F20 -0.4(7)
C28 C29 C30 F20 179.3(4)
F19 C29 C30 C25 -178.9(4)
C28 C29 C30 C25 0.8(8)
C36 C31 C32 C33 1.3(7)
C37 C31 C32 C33 179.9(5)
C31 C32 C33 C34 -0.6(8)
C32 C33 C34 C35 -0.1(7)
C32 C33 C34 C38 -179.1(5)
C33 C34 C35 C36 0.0(7)
C38 C34 C35 C36 179.0(5)
C34 C35 C36 C31 0.8(8)
C32 C31 C36 C35 -1.4(7)
C37 C31 C36 C35 180.0(5)
C44 C39 C40 C41 0.1(7)
C45 C39 C40 C41 179.0(5)
C39 C40 C41 C42 0.7(8)
C40 C41 C42 C43 -0.3(7)
C40 C41 C42 C46 179.5(5)
C41 C42 C43 C44 -0.8(7)
C46 C42 C43 C44 179.4(5)
C42 C43 C44 C39 1.6(7)
C40 C39 C44 C43 -1.2(7)
C45 C39 C44 C43 179.9(5)
C52 C47 C48 C49 -0.2(8)
C53 C47 C48 C49 179.1(5)
C47 C48 C49 C50 -0.6(9)
C48 C49 C50 C51 0.7(8)
C48 C49 C50 C54 -177.0(5)
C49 C50 C51 C52 -0.2(8)
C54 C50 C51 C52 177.6(5)
C50 C51 C52 C47 -0.6(8)
C48 C47 C52 C51 0.7(8)
C53 C47 C52 C51 -178.5(5)
C60 C55 C56 C57 0.7(7)
C61 C55 C56 C57 -178.8(5)
C55 C56 C57 C58 -0.4(8)
C56 C57 C58 C59 0.5(8)
C56 C57 C58 C62 179.6(5)
C57 C58 C59 C60 -1.0(8)
C62 C58 C59 C60 179.9(5)
C58 C59 C60 C55 1.3(9)
C56 C55 C60 C59 -1.1(8)
C61 C55 C60 C59 178.4(5)
